data_7125065
loop_
_publ_author_name
'El Sayed Moussa, M.'
'Evariste, S.'
'Wong, H.-L.'
'Le Bras, L.'
'Roiland, C.'
'Le Polles, L.'
'Le Guennic, B.'
'Costuas, K.'
'Yam, V. W.-W.'
'Lescop, C.'

_publ_section_title
;
 A solid state highly emissive Cu(i) metallacycle: promotion of
 cuprophilic interactions at the excited states.
;
_journal_issue 76
_journal_name_full 'Chemical communications (Cambridge, England)'
_journal_page_first 11370
_journal_page_last 11373
_journal_paper_doi 10.1039/c6cc06613e
_journal_volume 52
_journal_year 2016
_chemical_formula_moiety 'C102 H88 Cl0 Cu4 F12 N2 P10'
_chemical_formula_sum 'C102 H88 Cl0 Cu4 F12 N2 P10'
_chemical_formula_weight 2133.60
_space_group_IT_number 14
_space_group_name_Hall '-P 2yn'
_space_group_name_H-M_alt 'P 1 21/n 1'
_symmetry_cell_setting monoclinic
_symmetry_space_group_name_H-M 'P 1 21/n 1'
_atom_sites_solution_hydrogens geom
_atom_sites_solution_primary direct
_atom_sites_solution_secondary difmap
_audit_creation_method SHELXL-97
_audit_update_record
;
2016-03-13 deposited with the CCDC.
2016-08-12 downloaded from the CCDC.
;
_cell_angle_alpha 90.00
_cell_angle_beta 100.550(5)
_cell_angle_gamma 90.00
_cell_formula_units_Z 2
_cell_length_a 13.935(3)
_cell_length_b 20.745(5)
_cell_length_c 19.086(4)
_cell_measurement_reflns_used 8391
_cell_measurement_temperature 200(2)
_cell_measurement_theta_max 25.97
_cell_measurement_theta_min 2.24
_cell_volume 5424(2)
_computing_structure_refinement 'SHELXL-97 (Sheldrick, 1997)'
_computing_structure_solution 'SHELXS-97 (Sheldrick, 1990)'
_diffrn_ambient_temperature 200(2)
_diffrn_measured_fraction_theta_full 0.995
_diffrn_measured_fraction_theta_max 0.995
_diffrn_measurement_device_type CCD
_diffrn_measurement_method none
_diffrn_radiation_monochromator graphite
_diffrn_radiation_source 'fine-focus sealed tube'
_diffrn_radiation_type MoK\a
_diffrn_radiation_wavelength 0.71073
_diffrn_reflns_av_R_equivalents 0.0424
_diffrn_reflns_av_sigmaI/netI 0.0522
_diffrn_reflns_limit_h_max 15
_diffrn_reflns_limit_h_min -17
_diffrn_reflns_limit_k_max 25
_diffrn_reflns_limit_k_min -25
_diffrn_reflns_limit_l_max 23
_diffrn_reflns_limit_l_min -23
_diffrn_reflns_number 36513
_diffrn_reflns_theta_full 26.43
_diffrn_reflns_theta_max 26.43
_diffrn_reflns_theta_min 1.46
_diffrn_standards_decay_% none
_exptl_absorpt_coefficient_mu 0.985
_exptl_absorpt_correction_type none
_exptl_crystal_colour white
_exptl_crystal_density_diffrn 1.306
_exptl_crystal_density_method 'not measured'
_exptl_crystal_description block
_exptl_crystal_F_000 2176
_exptl_crystal_size_max 0.22
_exptl_crystal_size_mid 0.14
_exptl_crystal_size_min 0.11
_refine_diff_density_max 1.327
_refine_diff_density_min -0.679
_refine_diff_density_rms 0.128
_refine_ls_extinction_coef 0.0018(3)
_refine_ls_extinction_expression Fc^*^=kFc[1+0.001xFc^2^\l^3^/sin(2\q)]^-1/4^
_refine_ls_extinction_method SHELXL
_refine_ls_goodness_of_fit_ref 1.042
_refine_ls_hydrogen_treatment constr
_refine_ls_matrix_type full
_refine_ls_number_parameters 574
_refine_ls_number_reflns 11128
_refine_ls_number_restraints 0
_refine_ls_restrained_S_all 1.042
_refine_ls_R_factor_all 0.0755
_refine_ls_R_factor_gt 0.0561
_refine_ls_shift/su_max 0.001
_refine_ls_shift/su_mean 0.000
_refine_ls_structure_factor_coef Fsqd
_refine_ls_weighting_details 'calc w=1/[\s^2^(Fo^2^)+(0.1072P)^2^+0.0000P] where P=(Fo^2^+2Fc^2^)/3'
_refine_ls_weighting_scheme calc
_refine_ls_wR_factor_gt 0.1587
_refine_ls_wR_factor_ref 0.1701
_reflns_number_gt 7939
_reflns_number_total 11128
_reflns_threshold_expression >2sigma(I)
_cod_data_source_file c6cc06613e2.cif
_cod_data_source_block sq
_cod_original_sg_symbol_H-M P21/n
_cod_database_code 7125065

loop_
_symmetry_equiv_pos_as_xyz
'x, y, z'
'-x+1/2, y+1/2, -z+1/2'
'-x, -y, -z'
'x-1/2, -y-1/2, z-1/2'

loop_
_atom_site_label
_atom_site_type_symbol
_atom_site_fract_x
_atom_site_fract_y
_atom_site_fract_z
_atom_site_U_iso_or_equiv
_atom_site_adp_type
_atom_site_occupancy
_atom_site_symmetry_multiplicity
_atom_site_calc_flag
_atom_site_refinement_flags
_atom_site_disorder_group
Cu1 Cu 0.50523(3) 0.14879(2) 0.58468(2) 0.02851(14) Uani 1 1 d . .
Cu2 Cu 0.37431(3) 0.05302(2) 0.51349(2) 0.03067(14) Uani 1 1 d . .
P1 P 0.44993(7) 0.15031(4) 0.68832(5) 0.0279(2) Uani 1 1 d . .
P2 P 0.33398(7) 0.03428(4) 0.62153(5) 0.0280(2) Uani 1 1 d . .
P3 P 0.50486(7) 0.22010(4) 0.49496(5) 0.0286(2) Uani 1 1 d . .
P4 P 0.32230(7) 0.13824(4) 0.44305(5) 0.0281(2) Uani 1 1 d . .
C100 C 0.392(2) -0.0264(15) 0.4616(16) 0.028(9) Uiso 0.27(4) 1 d P 1
N100 N 0.5785(15) 0.0753(8) 0.5613(11) 0.020(5) Uiso 0.27(4) 1 d P 1
N101 N 0.4019(7) -0.0290(5) 0.4693(5) 0.032(3) Uiso 0.73(4) 1 d P 2
C101 C 0.5631(7) 0.0719(4) 0.5513(5) 0.030(2) Uiso 0.73(4) 1 d P 2
C1 C 0.4206(3) 0.22814(18) 0.7239(2) 0.0348(8) Uani 1 1 d . .
C2 C 0.3408(4) 0.2629(2) 0.6898(3) 0.0509(11) Uani 1 1 d . .
H2 H 0.2983 0.2448 0.6516 0.061 Uiso 1 1 calc R .
C3 C 0.3240(4) 0.3255(2) 0.7128(3) 0.0666(14) Uani 1 1 d . .
H3 H 0.2701 0.3488 0.6902 0.080 Uiso 1 1 calc R .
C4 C 0.3867(4) 0.3517(2) 0.7681(3) 0.0673(15) Uani 1 1 d . .
H4 H 0.3750 0.3931 0.7833 0.081 Uiso 1 1 calc R .
C5 C 0.4658(4) 0.3192(2) 0.8017(3) 0.0580(13) Uani 1 1 d . .
H5 H 0.5085 0.3382 0.8392 0.070 Uiso 1 1 calc R .
C6 C 0.4828(3) 0.2569(2) 0.7798(2) 0.0453(10) Uani 1 1 d . .
H6 H 0.5370 0.2344 0.8031 0.054 Uiso 1 1 calc R .
C7 C 0.5316(3) 0.11424(18) 0.7626(2) 0.0354(8) Uani 1 1 d . .
C8 C 0.6302(3) 0.1114(2) 0.7603(2) 0.0485(11) Uani 1 1 d . .
H8 H 0.6524 0.1270 0.7205 0.058 Uiso 1 1 calc R .
C9 C 0.6958(4) 0.0858(3) 0.8161(3) 0.0649(14) Uani 1 1 d . .
H9 H 0.7622 0.0859 0.8148 0.078 Uiso 1 1 calc R .
C10 C 0.6630(4) 0.0601(3) 0.8739(3) 0.0681(15) Uani 1 1 d . .
H10 H 0.7070 0.0417 0.9110 0.082 Uiso 1 1 calc R .
C11 C 0.5647(4) 0.0617(3) 0.8768(3) 0.0644(14) Uani 1 1 d . .
H11 H 0.5425 0.0440 0.9157 0.077 Uiso 1 1 calc R .
C12 C 0.4994(3) 0.0895(2) 0.8221(2) 0.0494(11) Uani 1 1 d . .
H12 H 0.4336 0.0917 0.8249 0.059 Uiso 1 1 calc R .
C13 C 0.3342(3) 0.10561(18) 0.6790(2) 0.0339(8) Uani 1 1 d . .
H13A H 0.2807 0.1338 0.6588 0.041 Uiso 1 1 calc R .
H13B H 0.3240 0.0921 0.7257 0.041 Uiso 1 1 calc R .
C14 C 0.40164(17) -0.02636(13) 0.67922(16) 0.0374(9) Uani 1 1 d G .
C15 C 0.50240(18) -0.02909(15) 0.68467(16) 0.0561(13) Uani 1 1 d G .
H15 H 0.5336 -0.0008 0.6584 0.067 Uiso 1 1 calc R .
C16 C 0.55647(17) -0.07412(17) 0.72933(18) 0.0647(14) Uani 1 1 d G .
H16 H 0.6239 -0.0759 0.7330 0.078 Uiso 1 1 calc R .
C17 C 0.5098(3) -0.11643(16) 0.7685(2) 0.084(2) Uani 1 1 d G .
H17 H 0.5460 -0.1466 0.7984 0.100 Uiso 1 1 calc R .
C18 C 0.4090(3) -0.1137(2) 0.7631(3) 0.201(7) Uani 1 1 d G .
H18 H 0.3778 -0.1420 0.7893 0.242 Uiso 1 1 calc R .
C19 C 0.35495(17) -0.0687(2) 0.7184(2) 0.140(4) Uani 1 1 d G .
H19 H 0.2875 -0.0668 0.7148 0.167 Uiso 1 1 calc R .
C20 C 0.2083(2) 0.00563(17) 0.60760(19) 0.0304(8) Uani 1 1 d . .
C21 C 0.1348(3) 0.0335(2) 0.6392(2) 0.0396(9) Uani 1 1 d . .
H21 H 0.1492 0.0681 0.6703 0.047 Uiso 1 1 calc R .
C22 C 0.0410(3) 0.0092(2) 0.6237(3) 0.0474(11) Uani 1 1 d . .
H22 H -0.0080 0.0280 0.6440 0.057 Uiso 1 1 calc R .
C23 C 0.0196(3) -0.0421(2) 0.5791(3) 0.0487(11) Uani 1 1 d . .
H23 H -0.0437 -0.0583 0.5696 0.058 Uiso 1 1 calc R .
C24 C 0.0914(3) -0.0704(2) 0.5474(2) 0.0475(11) Uani 1 1 d . .
H24 H 0.0763 -0.1052 0.5166 0.057 Uiso 1 1 calc R .
C25 C 0.1845(3) -0.04681(18) 0.5619(2) 0.0378(9) Uani 1 1 d . .
H25 H 0.2326 -0.0659 0.5410 0.045 Uiso 1 1 calc R .
C31 C 0.4721(3) 0.30471(17) 0.4999(2) 0.0335(8) Uani 1 1 d . .
C32 C 0.4588(3) 0.3456(2) 0.4412(2) 0.0437(10) Uani 1 1 d . .
H32 H 0.4666 0.3300 0.3969 0.052 Uiso 1 1 calc R .
C33 C 0.4341(3) 0.4092(2) 0.4490(3) 0.0546(12) Uani 1 1 d . .
H33 H 0.4248 0.4364 0.4096 0.066 Uiso 1 1 calc R .
C34 C 0.4233(3) 0.4328(2) 0.5141(3) 0.0571(13) Uani 1 1 d . .
H34 H 0.4069 0.4759 0.5186 0.068 Uiso 1 1 calc R .
C35 C 0.4364(4) 0.3933(2) 0.5729(3) 0.0587(13) Uani 1 1 d . .
H35 H 0.4285 0.4094 0.6170 0.070 Uiso 1 1 calc R .
C36 C 0.4617(3) 0.3289(2) 0.5660(2) 0.0421(9) Uani 1 1 d . .
H36 H 0.4717 0.3020 0.6057 0.051 Uiso 1 1 calc R .
C37 C 0.6199(3) 0.22403(18) 0.4627(2) 0.0332(8) Uani 1 1 d . .
C38 C 0.6264(3) 0.2370(3) 0.3922(2) 0.0603(14) Uani 1 1 d . .
H38 H 0.5699 0.2415 0.3580 0.072 Uiso 1 1 calc R .
C39 C 0.7168(4) 0.2431(3) 0.3731(3) 0.0786(18) Uani 1 1 d . .
H39 H 0.7207 0.2518 0.3259 0.094 Uiso 1 1 calc R .
C40 C 0.8002(4) 0.2366(3) 0.4224(3) 0.0665(15) Uani 1 1 d . .
H40 H 0.8607 0.2408 0.4088 0.080 Uiso 1 1 calc R .
C41 C 0.7951(3) 0.2241(2) 0.4910(3) 0.0572(13) Uani 1 1 d . .
H41 H 0.8524 0.2200 0.5244 0.069 Uiso 1 1 calc R .
C42 C 0.7063(3) 0.2173(2) 0.5123(2) 0.0417(10) Uani 1 1 d . .
H42 H 0.7039 0.2083 0.5597 0.050 Uiso 1 1 calc R .
C43 C 0.4188(3) 0.18848(18) 0.41754(19) 0.0314(8) Uani 1 1 d . .
H43A H 0.3891 0.2244 0.3890 0.038 Uiso 1 1 calc R .
H43B H 0.4548 0.1632 0.3883 0.038 Uiso 1 1 calc R .
C44 C 0.2382(3) 0.19211(17) 0.4772(2) 0.0324(8) Uani 1 1 d . .
C45 C 0.1750(3) 0.16443(19) 0.5175(2) 0.0358(9) Uani 1 1 d . .
H45 H 0.1789 0.1204 0.5266 0.043 Uiso 1 1 calc R .
C46 C 0.1073(3) 0.2005(2) 0.5439(3) 0.0507(11) Uani 1 1 d . .
H46 H 0.0653 0.1807 0.5700 0.061 Uiso 1 1 calc R .
C47 C 0.1012(4) 0.2661(3) 0.5318(3) 0.0680(15) Uani 1 1 d . .
H47 H 0.0559 0.2907 0.5503 0.082 Uiso 1 1 calc R .
C48 C 0.1625(4) 0.2952(2) 0.4923(3) 0.0713(16) Uani 1 1 d . .
H48 H 0.1589 0.3394 0.4845 0.086 Uiso 1 1 calc R .
C49 C 0.2308(3) 0.2578(2) 0.4636(3) 0.0521(12) Uani 1 1 d . .
H49 H 0.2707 0.2772 0.4357 0.063 Uiso 1 1 calc R .
C50 C 0.2517(2) 0.11476(19) 0.3557(2) 0.0335(8) Uani 1 1 d . .
C51 C 0.2190(3) 0.05175(19) 0.3459(2) 0.0400(9) Uani 1 1 d . .
H51 H 0.2319 0.0224 0.3833 0.048 Uiso 1 1 calc R .
C52 C 0.1667(3) 0.0324(2) 0.2796(3) 0.0524(12) Uani 1 1 d . .
H52 H 0.1446 -0.0098 0.2730 0.063 Uiso 1 1 calc R .
C53 C 0.1481(3) 0.0751(3) 0.2251(2) 0.0570(13) Uani 1 1 d . .
H53 H 0.1140 0.0617 0.1810 0.068 Uiso 1 1 calc R .
C54 C 0.1792(3) 0.1382(2) 0.2342(2) 0.0535(12) Uani 1 1 d . .
H54 H 0.1661 0.1671 0.1964 0.064 Uiso 1 1 calc R .
C55 C 0.2303(3) 0.1582(2) 0.3001(2) 0.0416(10) Uani 1 1 d . .
H55 H 0.2500 0.2010 0.3068 0.050 Uiso 1 1 calc R .
F1 F 0.4166(5) 0.2707(2) 0.2702(2) 0.161(3) Uani 1 1 d . .
F2 F 0.4056(5) 0.25553(17) 0.1555(2) 0.145(2) Uani 1 1 d . .
F3 F 0.3029(3) 0.3223(5) 0.1845(3) 0.225(4) Uani 1 1 d . .
F4 F 0.4224(5) 0.3565(2) 0.1411(2) 0.159(2) Uani 1 1 d . .
F5 F 0.4205(4) 0.37640(18) 0.2569(2) 0.1234(17) Uani 1 1 d . .
P100 P 0.40990(10) 0.31548(6) 0.20597(7) 0.0565(3) Uani 1 1 d . .
F6 F 0.5237(4) 0.3117(4) 0.2226(3) 0.188(3) Uani 1 1 d . .

loop_
_atom_site_aniso_label
_atom_site_aniso_U_11
_atom_site_aniso_U_22
_atom_site_aniso_U_33
_atom_site_aniso_U_23
_atom_site_aniso_U_13
_atom_site_aniso_U_12
Cu1 0.0339(3) 0.0247(2) 0.0283(2) -0.00165(18) 0.00925(18) 0.00188(17)
Cu2 0.0375(3) 0.0235(2) 0.0322(3) -0.00208(18) 0.00978(19) 0.00333(18)
P1 0.0312(5) 0.0260(5) 0.0281(5) -0.0041(4) 0.0096(4) -0.0005(4)
P2 0.0298(5) 0.0241(4) 0.0307(5) 0.0003(4) 0.0068(4) -0.0010(4)
P3 0.0310(5) 0.0276(5) 0.0276(5) -0.0008(4) 0.0059(4) -0.0010(4)
P4 0.0294(5) 0.0246(5) 0.0300(5) -0.0010(4) 0.0051(4) 0.0004(4)
C1 0.042(2) 0.0288(19) 0.038(2) -0.0049(16) 0.0193(17) -0.0024(16)
C2 0.060(3) 0.045(3) 0.048(3) -0.005(2) 0.010(2) 0.016(2)
C3 0.080(4) 0.047(3) 0.075(4) -0.007(3) 0.023(3) 0.022(3)
C4 0.094(4) 0.038(3) 0.078(4) -0.027(3) 0.037(3) 0.002(3)
C5 0.065(3) 0.043(3) 0.072(3) -0.025(2) 0.031(3) -0.008(2)
C6 0.049(2) 0.038(2) 0.052(3) -0.017(2) 0.016(2) -0.0061(19)
C7 0.041(2) 0.033(2) 0.031(2) -0.0036(16) 0.0047(16) -0.0002(16)
C8 0.044(2) 0.064(3) 0.038(2) 0.000(2) 0.0096(19) 0.003(2)
C9 0.042(3) 0.095(4) 0.054(3) -0.004(3) -0.001(2) 0.015(3)
C10 0.071(4) 0.080(4) 0.044(3) 0.007(3) -0.011(3) 0.022(3)
C11 0.074(4) 0.075(4) 0.039(3) 0.017(3) -0.002(2) -0.006(3)
C12 0.044(2) 0.061(3) 0.043(2) 0.008(2) 0.0068(19) -0.003(2)
C13 0.0340(19) 0.037(2) 0.033(2) -0.0069(16) 0.0117(16) -0.0045(16)
C14 0.036(2) 0.031(2) 0.041(2) 0.0071(17) -0.0027(17) -0.0062(16)
C15 0.058(3) 0.069(3) 0.045(3) 0.015(2) 0.019(2) 0.030(2)
C16 0.076(3) 0.068(3) 0.050(3) 0.005(3) 0.014(3) 0.037(3)
C17 0.084(4) 0.052(3) 0.096(5) 0.025(3) -0.035(3) -0.009(3)
C18 0.067(4) 0.237(11) 0.270(12) 0.222(11) -0.050(6) -0.056(6)
C19 0.044(3) 0.182(8) 0.178(8) 0.143(7) -0.020(4) -0.030(4)
C20 0.0317(18) 0.0291(18) 0.0303(19) 0.0068(15) 0.0055(15) -0.0007(15)
C21 0.039(2) 0.038(2) 0.044(2) 0.0044(18) 0.0134(18) -0.0025(17)
C22 0.039(2) 0.045(2) 0.062(3) 0.013(2) 0.019(2) -0.0005(19)
C23 0.032(2) 0.044(2) 0.065(3) 0.019(2) -0.003(2) -0.0083(18)
C24 0.045(2) 0.035(2) 0.056(3) 0.001(2) -0.007(2) -0.0043(19)
C25 0.037(2) 0.031(2) 0.046(2) 0.0005(17) 0.0073(18) 0.0020(16)
C31 0.035(2) 0.0247(18) 0.039(2) 0.0009(16) 0.0011(16) -0.0013(15)
C32 0.048(2) 0.038(2) 0.043(2) 0.0020(19) 0.0019(19) -0.0030(18)
C33 0.058(3) 0.033(2) 0.066(3) 0.016(2) -0.006(2) -0.005(2)
C34 0.060(3) 0.027(2) 0.084(4) 0.001(2) 0.012(3) 0.003(2)
C35 0.073(3) 0.039(3) 0.065(3) -0.013(2) 0.013(3) 0.006(2)
C36 0.046(2) 0.036(2) 0.045(2) -0.0014(19) 0.0074(19) 0.0006(18)
C37 0.0332(19) 0.034(2) 0.034(2) -0.0051(16) 0.0106(16) -0.0021(15)
C38 0.047(3) 0.098(4) 0.037(2) 0.002(3) 0.012(2) -0.002(3)
C39 0.067(4) 0.128(5) 0.050(3) -0.001(3) 0.035(3) -0.016(4)
C40 0.042(3) 0.089(4) 0.077(4) -0.016(3) 0.033(3) -0.009(3)
C41 0.033(2) 0.064(3) 0.074(4) -0.014(3) 0.010(2) 0.002(2)
C42 0.037(2) 0.046(2) 0.041(2) -0.0067(19) 0.0058(17) 0.0001(18)
C43 0.0310(18) 0.034(2) 0.0298(19) -0.0005(16) 0.0075(15) -0.0043(15)
C44 0.0317(18) 0.0285(19) 0.036(2) -0.0011(16) 0.0025(15) 0.0007(15)
C45 0.0317(19) 0.038(2) 0.037(2) -0.0026(17) 0.0061(16) 0.0014(16)
C46 0.037(2) 0.059(3) 0.058(3) -0.005(2) 0.012(2) 0.005(2)
C47 0.050(3) 0.060(3) 0.099(4) -0.012(3) 0.025(3) 0.019(2)
C48 0.062(3) 0.032(2) 0.126(5) 0.002(3) 0.032(3) 0.018(2)
C49 0.047(2) 0.032(2) 0.080(3) 0.007(2) 0.017(2) 0.0070(19)
C50 0.0229(17) 0.040(2) 0.038(2) -0.0084(17) 0.0067(15) -0.0002(15)
C51 0.038(2) 0.038(2) 0.045(2) -0.0043(18) 0.0084(18) -0.0059(17)
C52 0.045(2) 0.053(3) 0.058(3) -0.017(2) 0.005(2) -0.014(2)
C53 0.045(3) 0.081(4) 0.039(3) -0.015(3) -0.007(2) -0.001(2)
C54 0.046(2) 0.066(3) 0.043(3) 0.000(2) -0.006(2) 0.005(2)
C55 0.038(2) 0.044(2) 0.040(2) 0.0028(19) -0.0012(17) 0.0039(18)
F1 0.288(7) 0.120(4) 0.051(2) 0.037(2) -0.029(3) -0.064(4)
F2 0.278(6) 0.051(2) 0.078(3) -0.0026(19) -0.045(3) 0.000(3)
F3 0.067(3) 0.499(12) 0.103(4) -0.070(6) 0.000(2) 0.057(5)
F4 0.298(8) 0.103(3) 0.087(3) 0.004(3) 0.064(4) -0.057(4)
F5 0.213(5) 0.070(2) 0.081(3) -0.016(2) 0.012(3) 0.045(3)
P100 0.0738(9) 0.0450(7) 0.0470(7) 0.0082(6) 0.0015(6) 0.0029(6)
F6 0.099(3) 0.289(8) 0.168(5) -0.077(6) 0.003(3) 0.007(4)

loop_
_atom_type_symbol
_atom_type_description
_atom_type_scat_dispersion_real
_atom_type_scat_dispersion_imag
_atom_type_scat_source
C C 0.0033 0.0016 'International Tables Vol C Tables 4.2.6.8 and 6.1.1.4'
H H 0.0000 0.0000 'International Tables Vol C Tables 4.2.6.8 and 6.1.1.4'
Cl Cl 0.1484 0.1585 'International Tables Vol C Tables 4.2.6.8 and 6.1.1.4'
Cu Cu 0.3201 1.2651 'International Tables Vol C Tables 4.2.6.8 and 6.1.1.4'
F F 0.0171 0.0103 'International Tables Vol C Tables 4.2.6.8 and 6.1.1.4'
N N 0.0061 0.0033 'International Tables Vol C Tables 4.2.6.8 and 6.1.1.4'
P P 0.1023 0.0942 'International Tables Vol C Tables 4.2.6.8 and 6.1.1.4'

loop_
_geom_angle_atom_site_label_1
_geom_angle_atom_site_label_2
_geom_angle_atom_site_label_3
_geom_angle
_geom_angle_site_symmetry_1
N100 Cu1 C101 7.9(6) .
N100 Cu1 P1 119.6(5) .
C101 Cu1 P1 121.9(2) .
N100 Cu1 P3 105.6(5) .
C101 Cu1 P3 103.4(2) .
P1 Cu1 P3 134.62(4) .
N100 Cu1 Cu2 70.2(7) .
C101 Cu1 Cu2 62.8(3) .
P1 Cu1 Cu2 97.80(3) .
P3 Cu1 Cu2 100.45(3) .
C100 Cu2 N101 5.5(10) .
C100 Cu2 P4 114.4(9) .
N101 Cu2 P4 119.2(3) .
C100 Cu2 P2 113.0(9) .
N101 Cu2 P2 110.0(3) .
P4 Cu2 P2 124.71(4) .
C100 Cu2 Cu1 134.0(9) .
N101 Cu2 Cu1 130.2(3) .
P4 Cu2 Cu1 81.18(3) .
P2 Cu2 Cu1 85.98(3) .
C7 P1 C1 103.05(18) .
C7 P1 C13 106.36(18) .
C1 P1 C13 103.28(17) .
C7 P1 Cu1 114.54(13) .
C1 P1 Cu1 118.37(13) .
C13 P1 Cu1 110.04(12) .
C14 P2 C20 103.92(15) .
C14 P2 C13 104.55(17) .
C20 P2 C13 104.24(17) .
C14 P2 Cu2 118.82(11) .
C20 P2 Cu2 108.35(12) .
C13 P2 Cu2 115.47(13) .
C31 P3 C37 102.65(17) .
C31 P3 C43 104.60(17) .
C37 P3 C43 103.19(17) .
C31 P3 Cu1 123.85(13) .
C37 P3 Cu1 113.89(13) .
C43 P3 Cu1 106.56(12) .
C44 P4 C43 107.26(18) .
C44 P4 C50 102.36(16) .
C43 P4 C50 101.90(17) .
C44 P4 Cu2 115.09(13) .
C43 P4 Cu2 115.54(13) .
C50 P4 Cu2 113.09(13) .
N100 C100 Cu2 166(2) 3_656
C100 N100 Cu1 168(2) 3_656
C101 N101 Cu2 165.7(9) 3_656
N101 C101 Cu1 177.6(9) 3_656
C6 C1 C2 118.4(4) .
C6 C1 P1 121.2(3) .
C2 C1 P1 120.0(3) .
C1 C2 C3 120.0(5) .
C4 C3 C2 119.6(5) .
C5 C4 C3 121.5(4) .
C4 C5 C6 119.4(5) .
C1 C6 C5 121.1(5) .
C8 C7 C12 118.7(4) .
C8 C7 P1 118.6(3) .
C12 C7 P1 122.8(3) .
C9 C8 C7 120.9(4) .
C10 C9 C8 119.9(5) .
C9 C10 C11 120.1(4) .
C12 C11 C10 120.0(5) .
C11 C12 C7 120.4(4) .
P1 C13 P2 111.64(19) .
C15 C14 C19 120.0 .
C15 C14 P2 118.58(16) .
C19 C14 P2 121.41(16) .
C14 C15 C16 120.0 .
C17 C16 C15 120.0 .
C18 C17 C16 120.0 .
C17 C18 C19 120.0 .
C18 C19 C14 120.0 .
C25 C20 C21 118.7(3) .
C25 C20 P2 117.3(3) .
C21 C20 P2 124.1(3) .
C22 C21 C20 119.6(4) .
C23 C22 C21 120.6(4) .
C22 C23 C24 120.6(4) .
C25 C24 C23 119.5(4) .
C24 C25 C20 121.0(4) .
C32 C31 C36 119.4(4) .
C32 C31 P3 122.9(3) .
C36 C31 P3 117.6(3) .
C33 C32 C31 119.7(4) .
C34 C33 C32 120.7(4) .
C33 C34 C35 120.5(4) .
C34 C35 C36 119.5(5) .
C31 C36 C35 120.1(4) .
C38 C37 C42 118.4(4) .
C38 C37 P3 123.5(3) .
C42 C37 P3 118.0(3) .
C39 C38 C37 119.8(4) .
C40 C39 C38 120.9(5) .
C41 C40 C39 119.9(4) .
C40 C41 C42 121.0(4) .
C41 C42 C37 119.9(4) .
P4 C43 P3 112.93(19) .
C49 C44 C45 118.3(4) .
C49 C44 P4 124.5(3) .
C45 C44 P4 117.2(3) .
C46 C45 C44 121.7(4) .
C45 C46 C47 120.1(5) .
C48 C47 C46 119.9(4) .
C47 C48 C49 120.1(5) .
C44 C49 C48 120.0(4) .
C55 C50 C51 119.5(4) .
C55 C50 P4 121.8(3) .
C51 C50 P4 118.7(3) .
C50 C51 C52 119.8(4) .
C53 C52 C51 120.1(4) .
C52 C53 C54 120.8(4) .
C53 C54 C55 119.6(5) .
C50 C55 C54 120.1(4) .
F3 P100 F1 101.0(4) .
F3 P100 F4 89.0(4) .
F1 P100 F4 169.5(4) .
F3 P100 F6 175.0(4) .
F1 P100 F6 84.0(4) .
F4 P100 F6 86.0(4) .
F3 P100 F2 89.0(4) .
F1 P100 F2 90.0(3) .
F4 P100 F2 86.7(2) .
F6 P100 F2 90.4(3) .
F3 P100 F5 94.0(3) .
F1 P100 F5 90.4(3) .
F4 P100 F5 92.4(2) .
F6 P100 F5 86.5(3) .
F2 P100 F5 176.8(3) .

loop_
_geom_bond_atom_site_label_1
_geom_bond_atom_site_label_2
_geom_bond_distance
_geom_bond_site_symmetry_2
Cu1 N100 1.932(17) .
Cu1 C101 1.947(9) .
Cu1 P1 2.2507(11) .
Cu1 P3 2.2621(11) .
Cu1 Cu2 2.8662(7) .
Cu2 C100 1.96(3) .
Cu2 N101 1.969(10) .
Cu2 P4 2.2587(11) .
Cu2 P2 2.2679(11) .
P1 C7 1.809(4) .
P1 C1 1.827(4) .
P1 C13 1.840(4) .
P2 C14 1.818(2) .
P2 C20 1.822(4) .
P2 C13 1.841(4) .
P3 C31 1.821(4) .
P3 C37 1.822(4) .
P3 C43 1.844(4) .
P4 C44 1.824(4) .
P4 C43 1.837(4) .
P4 C50 1.839(4) .
C100 N100 1.21(3) 3_656
N100 C100 1.21(3) 3_656
N101 C101 1.119(12) 3_656
C101 N101 1.119(12) 3_656
C1 C6 1.381(6) .
C1 C2 1.384(6) .
C2 C3 1.405(6) .
C3 C4 1.356(8) .
C4 C5 1.349(8) .
C5 C6 1.391(6) .
C7 C8 1.384(6) .
C7 C12 1.393(6) .
C8 C9 1.378(6) .
C9 C10 1.375(8) .
C10 C11 1.382(8) .
C11 C12 1.380(6) .
C14 C15 1.3900 .
C14 C19 1.3900 .
C15 C16 1.3900 .
C16 C17 1.3900 .
C17 C18 1.3900 .
C18 C19 1.3900 .
C20 C25 1.396(5) .
C20 C21 1.404(5) .
C21 C22 1.382(6) .
C22 C23 1.361(6) .
C23 C24 1.391(7) .
C24 C25 1.365(6) .
C31 C32 1.389(6) .
C31 C36 1.389(6) .
C32 C33 1.380(6) .
C33 C34 1.370(7) .
C34 C35 1.375(7) .
C35 C36 1.394(6) .
C37 C38 1.391(6) .
C37 C42 1.395(5) .
C38 C39 1.379(7) .
C39 C40 1.363(8) .
C40 C41 1.349(7) .
C41 C42 1.380(6) .
C44 C49 1.387(5) .
C44 C45 1.395(5) .
C45 C46 1.371(6) .
C46 C47 1.381(7) .
C47 C48 1.376(8) .
C48 C49 1.413(7) .
C50 C55 1.383(6) .
C50 C51 1.386(5) .
C51 C52 1.399(6) .
C52 C53 1.355(7) .
C53 C54 1.379(7) .
C54 C55 1.391(6) .
F1 P100 1.526(4) .
F2 P100 1.567(4) .
F3 P100 1.479(4) .
F4 P100 1.538(4) .
F5 P100 1.585(4) .
P100 F6 1.561(5) .
